data_7025259
loop_
_publ_author_name
'Djinovic, Vesna M.'
'Galanski, Markus'
'Arion, Vladimir B.'
'Keppler, Bernhard K.'

_publ_section_title
;
 Synthesis and structures of novel 1-methylcytosinato-bridged
 (ethylenediamine)platinum(II) and platinum(III) dinuclear complexes.
;
_journal_issue 15
_journal_name_full 'Dalton transactions (Cambridge, England : 2003)'
_journal_page_first 3633
_journal_page_last 3643
_journal_paper_doi 10.1039/b926133h
_journal_volume 39
_journal_year 2010
_chemical_formula_moiety 'C9 H19 Cl N5 O Pt, 0.12(O8), N O3'
_chemical_formula_sum 'C9 H21 Cl N6 O5 Pt'
_chemical_formula_weight 523.86
_chemical_name_systematic
;
Chlorido(N,N'-dimethylethane-1,2-diamine)(1-methylcytosine)platinum(II)
nitrate monohydrate
;
_space_group_IT_number 14
_symmetry_cell_setting monoclinic
_symmetry_space_group_name_Hall '-P 2ybc'
_symmetry_space_group_name_H-M 'P 1 21/c 1'
_atom_sites_solution_hydrogens geom
_atom_sites_solution_primary direct
_atom_sites_solution_secondary difmap
_audit_creation_method SHELXL-97
_cell_angle_alpha 90.00
_cell_angle_beta 118.875(2)
_cell_angle_gamma 90.00
_cell_formula_units_Z 4
_cell_length_a 12.4934(4)
_cell_length_b 12.7860(4)
_cell_length_c 12.6634(4)
_cell_measurement_reflns_used 1354
_cell_measurement_temperature 100(2)
_cell_measurement_theta_max 29.23
_cell_measurement_theta_min 2.43
_cell_volume 1771.37(10)
_computing_structure_refinement 'SHELXL-97 (Sheldrick, 1997)'
_computing_structure_solution 'SHELXS-97 (Sheldrick, 1990)'
_diffrn_ambient_temperature 100(2)
_diffrn_measured_fraction_theta_full 0.997
_diffrn_measured_fraction_theta_max 0.997
_diffrn_radiation_monochromator graphite
_diffrn_radiation_source 'fine-focus sealed tube'
_diffrn_radiation_type MoK\a
_diffrn_radiation_wavelength 0.71073
_diffrn_reflns_av_R_equivalents 0.0754
_diffrn_reflns_av_sigmaI/netI 0.0286
_diffrn_reflns_limit_h_max 15
_diffrn_reflns_limit_h_min -15
_diffrn_reflns_limit_k_max 15
_diffrn_reflns_limit_k_min -15
_diffrn_reflns_limit_l_max 15
_diffrn_reflns_limit_l_min -15
_diffrn_reflns_number 55502
_diffrn_reflns_theta_full 26.00
_diffrn_reflns_theta_max 26.00
_diffrn_reflns_theta_min 3.19
_exptl_absorpt_coefficient_mu 8.101
_exptl_absorpt_correction_T_max 0.8548
_exptl_absorpt_correction_T_min 0.4190
_exptl_absorpt_correction_type multi-scan
_exptl_absorpt_process_details SADABS
_exptl_crystal_colour colourless
_exptl_crystal_density_diffrn 1.964
_exptl_crystal_density_method 'not measured'
_exptl_crystal_description plate
_exptl_crystal_F_000 1008
_exptl_crystal_size_max 0.13
_exptl_crystal_size_mid 0.10
_exptl_crystal_size_min 0.02
_refine_diff_density_max 1.407
_refine_diff_density_min -1.016
_refine_diff_density_rms 0.145
_refine_ls_extinction_method none
_refine_ls_goodness_of_fit_ref 1.068
_refine_ls_hydrogen_treatment constr
_refine_ls_matrix_type full
_refine_ls_number_parameters 227
_refine_ls_number_reflns 3470
_refine_ls_number_restraints 24
_refine_ls_restrained_S_all 1.064
_refine_ls_R_factor_all 0.0346
_refine_ls_R_factor_gt 0.0279
_refine_ls_shift/su_max 0.000
_refine_ls_shift/su_mean 0.000
_refine_ls_structure_factor_coef Fsqd
_refine_ls_weighting_details 'calc w=1/[\s^2^(Fo^2^)+(0.0346P)^2^+7.9850P] where P=(Fo^2^+2Fc^2^)/3'
_refine_ls_weighting_scheme calc
_refine_ls_wR_factor_gt 0.0712
_refine_ls_wR_factor_ref 0.0735
_reflns_number_gt 3059
_reflns_number_total 3470
_reflns_threshold_expression >2sigma(I)
_cod_data_source_file b926133h.txt
_cod_data_source_block vedj022b
_cod_original_sg_symbol_H-M P21/c
_cod_database_code 7025259

loop_
_symmetry_equiv_pos_as_xyz
'x, y, z'
'-x, y+1/2, -z+1/2'
'-x, -y, -z'
'x, -y-1/2, z-1/2'

loop_
_atom_site_label
_atom_site_type_symbol
_atom_site_fract_x
_atom_site_fract_y
_atom_site_fract_z
_atom_site_U_iso_or_equiv
_atom_site_adp_type
_atom_site_occupancy
_atom_site_symmetry_multiplicity
_atom_site_calc_flag
_atom_site_refinement_flags
Pt1 Pt 0.42549(2) 0.266577(16) 0.077033(18) 0.01871(9) Uani 1 1 d .
Cl1 Cl 0.34347(15) 0.11604(11) -0.03280(13) 0.0299(3) Uani 1 1 d .
O1 O 0.2033(4) 0.3776(3) -0.1151(3) 0.0297(10) Uani 1 1 d .
N1 N 0.0641(5) 0.3686(4) -0.0500(5) 0.0312(12) Uani 1 1 d .
N2 N 0.2596(4) 0.2955(4) 0.0637(4) 0.0208(10) Uani 1 1 d .
N3 N 0.3073(4) 0.2020(4) 0.2375(4) 0.0247(11) Uani 1 1 d .
H3A H 0.3801 0.1882 0.2459 0.030 Uiso 1 1 calc R
H3B H 0.2870 0.1780 0.2906 0.030 Uiso 1 1 calc R
N4 N 0.5933(5) 0.2474(4) 0.0891(5) 0.0245(11) Uani 1 1 d .
H4 H 0.5846 0.2680 0.0150 0.029 Uiso 1 1 calc R
N5 N 0.4987(4) 0.4025(4) 0.1708(4) 0.0202(10) Uani 1 1 d .
H5 H 0.4435 0.4560 0.1303 0.024 Uiso 1 1 calc R
C1 C 0.1788(5) 0.3484(5) -0.0377(5) 0.0268(13) Uani 1 1 d .
C2 C 0.0324(6) 0.3343(6) 0.0331(6) 0.0374(16) Uani 1 1 d .
H2 H -0.0475 0.3483 0.0208 0.045 Uiso 1 1 calc R
C3 C 0.1108(6) 0.2815(5) 0.1314(6) 0.0335(15) Uani 1 1 d .
H3 H 0.0887 0.2599 0.1901 0.040 Uiso 1 1 calc R
C4 C 0.2286(6) 0.2586(5) 0.1453(5) 0.0255(13) Uani 1 1 d .
C5 C -0.0233(6) 0.4238(7) -0.1599(6) 0.0449(19) Uani 1 1 d .
H5A H 0.0134 0.4892 -0.1674 0.067 Uiso 1 1 calc R
H5B H -0.0977 0.4394 -0.1553 0.067 Uiso 1 1 calc R
H5C H -0.0438 0.3795 -0.2303 0.067 Uiso 1 1 calc R
C6 C 0.6459(6) 0.1405(5) 0.1110(6) 0.0316(15) Uani 1 1 d .
H6A H 0.5874 0.0926 0.0499 0.047 Uiso 1 1 calc R
H6B H 0.6632 0.1168 0.1913 0.047 Uiso 1 1 calc R
H6C H 0.7219 0.1413 0.1062 0.047 Uiso 1 1 calc R
C7 C 0.6800(6) 0.3244(5) 0.1797(5) 0.0301(14) Uani 1 1 d .
H7A H 0.7099 0.2974 0.2625 0.036 Uiso 1 1 calc R
H7B H 0.7512 0.3358 0.1668 0.036 Uiso 1 1 calc R
C8 C 0.6123(6) 0.4248(5) 0.1633(5) 0.0279(13) Uani 1 1 d .
H8A H 0.6642 0.4752 0.2268 0.033 Uiso 1 1 calc R
H8B H 0.5908 0.4557 0.0838 0.033 Uiso 1 1 calc R
C9 C 0.5208(6) 0.4022(5) 0.2970(5) 0.0281(13) Uani 1 1 d .
H9A H 0.4441 0.3874 0.2975 0.042 Uiso 1 1 calc R
H9B H 0.5518 0.4707 0.3337 0.042 Uiso 1 1 calc R
H9C H 0.5812 0.3482 0.3432 0.042 Uiso 1 1 calc R
O2 O 0.7465(4) 0.2067(3) 0.4564(4) 0.0350(10) Uani 1 1 d .
O3 O 0.7317(4) 0.0443(3) 0.4005(4) 0.0339(10) Uani 1 1 d .
O4 O 0.5726(4) 0.1258(3) 0.3864(4) 0.0276(9) Uani 1 1 d .
N6 N 0.6849(5) 0.1255(4) 0.4149(4) 0.0226(10) Uani 1 1 d .
O6 O -0.0995(12) 0.0441(11) -0.0255(12) 0.014(3) Uani 0.25 1 d PU
O7 O -0.0090(15) -0.0363(12) 0.0404(14) 0.026(4) Uani 0.25 1 d PU
O8 O -0.0260(19) -0.0940(16) 0.1176(18) 0.044(5) Uani 0.25 1 d PU
O5 O 0.0319(14) -0.1535(12) 0.1819(13) 0.020(3) Uani 0.25 1 d PU

loop_
_atom_site_aniso_label
_atom_site_aniso_U_11
_atom_site_aniso_U_22
_atom_site_aniso_U_33
_atom_site_aniso_U_23
_atom_site_aniso_U_13
_atom_site_aniso_U_12
Pt1 0.02386(13) 0.01911(13) 0.01736(12) 0.00028(8) 0.01330(10) 0.00180(9)
Cl1 0.0447(9) 0.0227(7) 0.0285(7) -0.0051(6) 0.0225(7) -0.0038(6)
O1 0.032(3) 0.040(3) 0.021(2) 0.0034(18) 0.016(2) 0.0078(19)
N1 0.024(3) 0.043(3) 0.027(3) 0.000(2) 0.013(2) 0.007(2)
N2 0.024(3) 0.022(2) 0.016(2) -0.0031(19) 0.009(2) -0.002(2)
N3 0.026(3) 0.030(3) 0.022(2) 0.003(2) 0.015(2) 0.000(2)
N4 0.025(3) 0.029(3) 0.024(3) 0.005(2) 0.015(2) 0.007(2)
N5 0.021(3) 0.020(2) 0.020(2) 0.0022(18) 0.010(2) 0.0045(19)
C1 0.025(3) 0.034(3) 0.019(3) -0.005(2) 0.010(3) -0.002(3)
C2 0.020(3) 0.061(5) 0.035(4) -0.002(3) 0.016(3) -0.001(3)
C3 0.025(3) 0.052(4) 0.028(3) 0.001(3) 0.016(3) -0.001(3)
C4 0.028(3) 0.028(3) 0.025(3) -0.006(2) 0.016(3) -0.006(2)
C5 0.027(4) 0.072(5) 0.029(4) 0.011(3) 0.008(3) 0.015(3)
C6 0.040(4) 0.033(4) 0.028(3) 0.009(3) 0.021(3) 0.017(3)
C7 0.024(3) 0.045(4) 0.024(3) -0.004(3) 0.014(3) -0.004(3)
C8 0.032(4) 0.029(3) 0.025(3) -0.001(2) 0.016(3) -0.006(3)
C9 0.035(4) 0.032(3) 0.020(3) -0.003(2) 0.016(3) 0.000(3)
O2 0.031(3) 0.029(2) 0.049(3) -0.006(2) 0.023(2) -0.005(2)
O3 0.036(3) 0.025(2) 0.047(3) 0.0059(19) 0.025(2) 0.0093(19)
O4 0.022(2) 0.036(2) 0.027(2) -0.0040(18) 0.0129(18) -0.0022(18)
N6 0.030(3) 0.023(3) 0.021(2) 0.0035(19) 0.017(2) 0.001(2)
O6 0.014(3) 0.014(3) 0.015(3) 0.0002(10) 0.0066(16) 0.0003(10)
O7 0.026(4) 0.026(4) 0.026(4) -0.0006(10) 0.0124(19) -0.0002(10)
O8 0.045(5) 0.044(5) 0.044(5) -0.0004(10) 0.021(2) -0.0003(10)
O5 0.020(3) 0.020(3) 0.020(3) -0.0007(10) 0.0093(18) 0.0009(10)

loop_
_atom_type_symbol
_atom_type_description
_atom_type_scat_dispersion_real
_atom_type_scat_dispersion_imag
_atom_type_scat_source
C C 0.0033 0.0016 'International Tables Vol C Tables 4.2.6.8 and 6.1.1.4'
H H 0.0000 0.0000 'International Tables Vol C Tables 4.2.6.8 and 6.1.1.4'
N N 0.0061 0.0033 'International Tables Vol C Tables 4.2.6.8 and 6.1.1.4'
O O 0.0106 0.0060 'International Tables Vol C Tables 4.2.6.8 and 6.1.1.4'
Pt Pt -1.7033 8.3905 'International Tables Vol C Tables 4.2.6.8 and 6.1.1.4'
Cl Cl 0.1484 0.1585 'International Tables Vol C Tables 4.2.6.8 and 6.1.1.4'

loop_
_geom_angle_atom_site_label_1
_geom_angle_atom_site_label_2
_geom_angle_atom_site_label_3
_geom_angle
_geom_angle_site_symmetry_1
_geom_angle_site_symmetry_3
N2 Pt1 N4 176.37(19) . .
N2 Pt1 N5 92.62(18) . .
N4 Pt1 N5 84.48(19) . .
N2 Pt1 Cl1 87.90(13) . .
N4 Pt1 Cl1 94.94(14) . .
N5 Pt1 Cl1 178.40(13) . .
C2 N1 C1 121.5(5) . .
C2 N1 C5 121.7(5) . .
C1 N1 C5 116.7(5) . .
C4 N2 C1 122.4(5) . .
C4 N2 Pt1 122.0(4) . .
C1 N2 Pt1 115.4(4) . .
C4 N3 H3A 120.0 . .
C4 N3 H3B 120.0 . .
H3A N3 H3B 120.0 . .
C6 N4 C7 111.7(5) . .
C6 N4 Pt1 118.1(4) . .
C7 N4 Pt1 108.3(3) . .
C6 N4 H4 106.0 . .
C7 N4 H4 106.0 . .
Pt1 N4 H4 106.0 . .
C9 N5 C8 112.3(5) . .
C9 N5 Pt1 114.8(4) . .
C8 N5 Pt1 107.2(3) . .
C9 N5 H5 107.4 . .
C8 N5 H5 107.4 . .
Pt1 N5 H5 107.4 . .
O1 C1 N2 123.2(5) . .
O1 C1 N1 119.9(5) . .
N2 C1 N1 116.8(5) . .
C3 C2 N1 121.7(6) . .
C3 C2 H2 119.1 . .
N1 C2 H2 119.1 . .
C2 C3 C4 117.8(6) . .
C2 C3 H3 121.1 . .
C4 C3 H3 121.1 . .
N3 C4 N2 120.1(5) . .
N3 C4 C3 120.3(5) . .
N2 C4 C3 119.6(6) . .
N1 C5 H5A 109.5 . .
N1 C5 H5B 109.5 . .
H5A C5 H5B 109.5 . .
N1 C5 H5C 109.5 . .
H5A C5 H5C 109.5 . .
H5B C5 H5C 109.5 . .
N4 C6 H6A 109.5 . .
N4 C6 H6B 109.5 . .
H6A C6 H6B 109.5 . .
N4 C6 H6C 109.5 . .
H6A C6 H6C 109.5 . .
H6B C6 H6C 109.5 . .
C8 C7 N4 107.8(5) . .
C8 C7 H7A 110.2 . .
N4 C7 H7A 110.2 . .
C8 C7 H7B 110.2 . .
N4 C7 H7B 110.2 . .
H7A C7 H7B 108.5 . .
N5 C8 C7 108.6(5) . .
N5 C8 H8A 110.0 . .
C7 C8 H8A 110.0 . .
N5 C8 H8B 110.0 . .
C7 C8 H8B 110.0 . .
H8A C8 H8B 108.4 . .
N5 C9 H9A 109.5 . .
N5 C9 H9B 109.5 . .
H9A C9 H9B 109.5 . .
N5 C9 H9C 109.5 . .
H9A C9 H9C 109.5 . .
H9B C9 H9C 109.5 . .
O2 N6 O3 121.2(5) . .
O2 N6 O4 119.3(5) . .
O3 N6 O4 119.5(5) . .
O7 O6 O7 60.9(12) . 3
O8 O7 O6 117.4(16) . .
O8 O7 O6 123.3(16) . 3
O6 O7 O6 119.1(12) . 3
O8 O7 O7 175(2) . 3
O6 O7 O7 59.6(12) . 3
O6 O7 O7 59.5(12) 3 3
O5 O8 O7 131(2) . .

loop_
_geom_bond_atom_site_label_1
_geom_bond_atom_site_label_2
_geom_bond_distance
_geom_bond_site_symmetry_2
Pt1 N2 2.030(5) .
Pt1 N4 2.042(5) .
Pt1 N5 2.054(5) .
Pt1 Cl1 2.3050(14) .
O1 C1 1.219(7) .
N1 C2 1.363(8) .
N1 C1 1.389(8) .
N1 C5 1.470(8) .
N2 C4 1.352(7) .
N2 C1 1.368(7) .
N3 C4 1.321(8) .
N3 H3A 0.8800 .
N3 H3B 0.8800 .
N4 C6 1.484(7) .
N4 C7 1.502(8) .
N4 H4 0.9300 .
N5 C9 1.485(7) .
N5 C8 1.495(7) .
N5 H5 0.9300 .
C2 C3 1.337(9) .
C2 H2 0.9500 .
C3 C4 1.427(9) .
C3 H3 0.9500 .
C5 H5A 0.9800 .
C5 H5B 0.9800 .
C5 H5C 0.9800 .
C6 H6A 0.9800 .
C6 H6B 0.9800 .
C6 H6C 0.9800 .
C7 C8 1.496(9) .
C7 H7A 0.9900 .
C7 H7B 0.9900 .
C8 H8A 0.9900 .
C8 H8B 0.9900 .
C9 H9A 0.9800 .
C9 H9B 0.9800 .
C9 H9C 0.9800 .
O2 N6 1.246(6) .
O3 N6 1.247(6) .
O4 N6 1.269(6) .
O6 O7 1.46(2) .
O6 O7 1.46(2) 3
O7 O8 1.32(2) .
O7 O6 1.46(2) 3
O7 O7 1.48(3) 3
O8 O5 1.09(2) .

loop_
_geom_torsion_atom_site_label_1
_geom_torsion_atom_site_label_2
_geom_torsion_atom_site_label_3
_geom_torsion_atom_site_label_4
_geom_torsion
_geom_torsion_site_symmetry_1
_geom_torsion_site_symmetry_4
N5 Pt1 N2 C4 -92.8(4) . .
Cl1 Pt1 N2 C4 88.7(4) . .
N5 Pt1 N2 C1 91.6(4) . .
Cl1 Pt1 N2 C1 -86.8(4) . .
N5 Pt1 N4 C6 141.1(4) . .
Cl1 Pt1 N4 C6 -40.4(4) . .
N5 Pt1 N4 C7 12.9(4) . .
N2 Pt1 N5 C9 72.2(4) . .
N4 Pt1 N5 C9 -110.0(4) . .
N2 Pt1 N5 C8 -162.2(4) . .
N4 Pt1 N5 C8 15.6(4) . .
C4 N2 C1 O1 -176.2(6) . .
Pt1 N2 C1 O1 -0.7(8) . .
C4 N2 C1 N1 4.0(8) . .
Pt1 N2 C1 N1 179.5(4) . .
C2 N1 C1 O1 178.0(6) . .
C5 N1 C1 O1 1.2(9) . .
C2 N1 C1 N2 -2.2(9) . .
C5 N1 C1 N2 -179.0(6) . .
C1 N1 C2 C3 1.4(10) . .
C5 N1 C2 C3 178.0(7) . .
N1 C2 C3 C4 -2.1(10) . .
C1 N2 C4 N3 175.5(5) . .
Pt1 N2 C4 N3 0.2(7) . .
C1 N2 C4 C3 -4.8(8) . .
Pt1 N2 C4 C3 179.9(4) . .
C2 C3 C4 N3 -176.5(6) . .
C2 C3 C4 N2 3.8(9) . .
C6 N4 C7 C8 -170.9(5) . .
Pt1 N4 C7 C8 -39.1(5) . .
C9 N5 C8 C7 85.3(6) . .
Pt1 N5 C8 C7 -41.7(5) . .
N4 C7 C8 N5 54.0(6) . .
O7 O6 O7 O8 175(2) 3 .
O7 O6 O7 O6 0.000(2) 3 3
O6 O7 O8 O5 -174(2) . .
O6 O7 O8 O5 1(4) 3 .
